data_7062276
loop_
_publ_author_name
'Sun, Jing'
'Yan, Chen'
'Sun, Qiu'
'Han, Ying'
'Yan, Chao-Guo'

_publ_section_title
;
 Selective construction of polycyclic cyclohepta[b]indoles and
 cyclopenta[b]indoles via cycloaddition reaction of
 3-(indol-3-yl)maleimides and (indol-2-yl)methanols
;
_journal_issue 14
_journal_name_full 'New Journal of Chemistry'
_journal_page_first 6694
_journal_page_last 6699
_journal_paper_doi 10.1039/D3NJ00013C
_journal_volume 47
_journal_year 2023
_chemical_formula_moiety 'C40 H27 N3 O2, 0.5(C H Cl3)'
_chemical_formula_sum 'C40.5 H27.5 Cl1.5 N3 O2'
_chemical_formula_weight 641.33
_space_group_crystal_system triclinic
_space_group_IT_number 2
_space_group_name_Hall '-P 1'
_space_group_name_H-M_alt 'P -1'
_atom_sites_solution_hydrogens geom
_audit_creation_method SHELXL-2014/7
_audit_update_record
;
2022-06-08 deposited with the CCDC.	2023-02-16 downloaded from the CCDC.
;
_cell_angle_alpha 85.290(7)
_cell_angle_beta 74.680(7)
_cell_angle_gamma 82.395(7)
_cell_formula_units_Z 4
_cell_length_a 13.705(3)
_cell_length_b 13.864(3)
_cell_length_c 17.875(5)
_cell_measurement_reflns_used 3353
_cell_measurement_temperature 296(2)
_cell_measurement_theta_max 19.14
_cell_measurement_theta_min 2.27
_cell_volume 3242.9(14)
_computing_structure_refinement 'SHELXL-2014/7 (Sheldrick, 2014)'
_diffrn_ambient_temperature 296(2)
_diffrn_measured_fraction_theta_full 0.997
_diffrn_measured_fraction_theta_max 0.997
_diffrn_measurement_device_type 'Bruker APEX-II CCD'
_diffrn_measurement_method '\f and \w scans'
_diffrn_radiation_type MoK\a
_diffrn_radiation_wavelength 0.71073
_diffrn_reflns_av_R_equivalents 0.2825
_diffrn_reflns_av_unetI/netI 0.3562
_diffrn_reflns_Laue_measured_fraction_full 0.997
_diffrn_reflns_Laue_measured_fraction_max 0.997
_diffrn_reflns_limit_h_max 16
_diffrn_reflns_limit_h_min -16
_diffrn_reflns_limit_k_max 16
_diffrn_reflns_limit_k_min -16
_diffrn_reflns_limit_l_max 21
_diffrn_reflns_limit_l_min -20
_diffrn_reflns_number 42255
_diffrn_reflns_point_group_measured_fraction_full 0.997
_diffrn_reflns_point_group_measured_fraction_max 0.997
_diffrn_reflns_theta_full 24.998
_diffrn_reflns_theta_max 24.998
_diffrn_reflns_theta_min 2.019
_exptl_absorpt_coefficient_mu 0.200
_exptl_absorpt_correction_T_max 0.7456
_exptl_absorpt_correction_T_min 0.4103
_exptl_absorpt_correction_type multi-scan
_exptl_absorpt_process_details sadabs
_exptl_crystal_colour red
_exptl_crystal_density_diffrn 1.314
_exptl_crystal_description block
_exptl_crystal_F_000 1332
_exptl_crystal_size_max 0.260
_exptl_crystal_size_mid 0.220
_exptl_crystal_size_min 0.180
_refine_diff_density_max 0.518
_refine_diff_density_min -0.491
_refine_diff_density_rms 0.096
_refine_ls_extinction_coef 0.0085(13)
_refine_ls_extinction_expression Fc^*^=kFc[1+0.001xFc^2^\l^3^/sin(2\q)]^-1/4^
_refine_ls_extinction_method 'SHELXL-2014/7 (Sheldrick 2014'
_refine_ls_goodness_of_fit_ref 0.906
_refine_ls_hydrogen_treatment constr
_refine_ls_matrix_type full
_refine_ls_number_parameters 850
_refine_ls_number_reflns 11395
_refine_ls_number_restraints 0
_refine_ls_restrained_S_all 0.906
_refine_ls_R_factor_all 0.3352
_refine_ls_R_factor_gt 0.1218
_refine_ls_shift/su_max 0.000
_refine_ls_shift/su_mean 0.000
_refine_ls_structure_factor_coef Fsqd
_refine_ls_weighting_details 'w=1/[\s^2^(Fo^2^)+(0.1356P)^2^] where P=(Fo^2^+2Fc^2^)/3'
_refine_ls_weighting_scheme calc
_refine_ls_wR_factor_gt 0.2426
_refine_ls_wR_factor_ref 0.2998
_reflns_Friedel_coverage 0.000
_reflns_number_gt 3740
_reflns_number_total 11395
_reflns_threshold_expression 'I > 2\s(I)'
_cod_data_source_file d3nj00013c2.cif
_cod_data_source_block 3b
_cod_depositor_comments
;
Adding full bibliography for 7062276--7062283.cif.

2024-11-08
Z value and formula fixed to values more according to usual
chemical conventions.                 miguel
;
_cod_original_formula_sum 'C81 H55 Cl3 N6 O4'
_cod_original_formula_weight 1282.66
_cod_original_formula_moiety '2(C40 H27 N3 O2), C H Cl3'
_cod_original_formula_units_Z 2
_cod_original_cell_volume 3242.8(14)
_cod_database_code 7062276
_shelx_shelxl_version_number 2014/7
_shelx_space_group_comment
;
The symmetry employed for this shelxl refinement is uniquely defined
by the following loop, which should always be used as a source of
symmetry information in preference to the above space-group names.
They are only intended as comments.
;
_shelx_estimated_absorpt_t_min 0.950
_shelx_estimated_absorpt_t_max 0.965

loop_
_space_group_symop_operation_xyz
'x, y, z'
'-x, -y, -z'

loop_
_atom_site_label
_atom_site_type_symbol
_atom_site_fract_x
_atom_site_fract_y
_atom_site_fract_z
_atom_site_U_iso_or_equiv
_atom_site_adp_type
_atom_site_occupancy
_atom_site_site_symmetry_order
_atom_site_calc_flag
_atom_site_refinement_flags_posn
_atom_site_refinement_flags_adp
_atom_site_refinement_flags_occupancy
_atom_site_disorder_assembly
_atom_site_disorder_group
C1 C 0.1529(6) 0.4704(5) 0.6524(4) 0.059(2) Uani 1 1 d . . . . .
H1A H 0.1777 0.4880 0.5982 0.089 Uiso 1 1 calc R U . . .
H1B H 0.2081 0.4636 0.6769 0.089 Uiso 1 1 calc R U . . .
H1C H 0.1013 0.5202 0.6765 0.089 Uiso 1 1 calc R U . . .
C2 C 0.0405(5) 0.3482(6) 0.7286(5) 0.0429(19) Uani 1 1 d . . . . .
C3 C 0.0104(6) 0.3937(6) 0.7984(5) 0.053(2) Uani 1 1 d . . . . .
H3 H 0.0318 0.4530 0.8037 0.064 Uiso 1 1 calc R U . . .
C4 C -0.0522(7) 0.3474(7) 0.8592(5) 0.067(2) Uani 1 1 d . . . . .
H4 H -0.0722 0.3744 0.9076 0.080 Uiso 1 1 calc R U . . .
C5 C -0.0865(6) 0.2594(7) 0.8493(5) 0.059(2) Uani 1 1 d . . . . .
H5 H -0.1286 0.2287 0.8915 0.070 Uiso 1 1 calc R U . . .
C6 C -0.0592(5) 0.2179(6) 0.7786(5) 0.048(2) Uani 1 1 d . . . . .
H6 H -0.0831 0.1598 0.7734 0.058 Uiso 1 1 calc R U . . .
C7 C 0.0048(5) 0.2626(5) 0.7139(4) 0.0347(18) Uani 1 1 d . . . . .
C8 C 0.0482(5) 0.2440(5) 0.6343(4) 0.0360(18) Uani 1 1 d . . . . .
C9 C 0.1152(5) 0.3142(5) 0.6047(4) 0.0374(18) Uani 1 1 d . . . . .
C10 C 0.4793(6) 0.4218(6) 0.4044(5) 0.061(2) Uani 1 1 d . . . . .
H10 H 0.4345 0.4707 0.4320 0.073 Uiso 1 1 calc R U . . .
C11 C 0.5787(7) 0.4402(7) 0.3694(5) 0.069(3) Uani 1 1 d . . . . .
H11 H 0.6016 0.4988 0.3748 0.082 Uiso 1 1 calc R U . . .
C12 C 0.6409(7) 0.3687(9) 0.3269(6) 0.089(3) Uani 1 1 d . . . . .
H12 H 0.7077 0.3795 0.3024 0.107 Uiso 1 1 calc R U . . .
C13 C 0.6093(7) 0.2818(9) 0.3189(6) 0.096(3) Uani 1 1 d . . . . .
H13 H 0.6534 0.2346 0.2887 0.115 Uiso 1 1 calc R U . . .
C14 C 0.5083(7) 0.2646(7) 0.3571(5) 0.082(3) Uani 1 1 d . . . . .
H14 H 0.4850 0.2057 0.3531 0.099 Uiso 1 1 calc R U . . .
C15 C 0.4452(6) 0.3370(6) 0.4003(4) 0.050(2) Uani 1 1 d . . . . .
C16 C 0.2956(5) 0.3343(5) 0.5155(4) 0.0428(19) Uani 1 1 d . . . . .
C17 C 0.1864(5) 0.3159(5) 0.5296(4) 0.0367(18) Uani 1 1 d . . . . .
C18 C 0.1741(5) 0.2881(5) 0.4623(4) 0.0388(18) Uani 1 1 d . . . . .
C19 C 0.2718(5) 0.2909(5) 0.4023(4) 0.0402(19) Uani 1 1 d . . . . .
C20 C -0.0475(5) 0.2213(5) 0.4078(4) 0.0367(18) Uani 1 1 d . . . . .
C21 C -0.1123(5) 0.2189(5) 0.3591(4) 0.0455(19) Uani 1 1 d . . . . .
H21 H -0.1720 0.1893 0.3751 0.055 Uiso 1 1 calc R U . . .
C22 C -0.0821(6) 0.2629(5) 0.2863(5) 0.052(2) Uani 1 1 d . . . . .
H22 H -0.1217 0.2616 0.2515 0.062 Uiso 1 1 calc R U . . .
C23 C 0.0063(6) 0.3095(5) 0.2628(4) 0.052(2) Uani 1 1 d . . . . .
H23 H 0.0236 0.3391 0.2132 0.062 Uiso 1 1 calc R U . . .
C24 C 0.0684(5) 0.3124(5) 0.3119(4) 0.044(2) Uani 1 1 d . . . . .
H24 H 0.1273 0.3432 0.2963 0.053 Uiso 1 1 calc R U . . .
C25 C 0.0392(5) 0.2672(5) 0.3863(4) 0.0363(18) Uani 1 1 d . . . . .
C26 C 0.0841(5) 0.2551(5) 0.4521(4) 0.0342(18) Uani 1 1 d . . . . .
C27 C 0.0219(5) 0.2008(5) 0.5099(4) 0.0333(17) Uani 1 1 d . . . . .
C28 C -0.0365(6) 0.0095(5) 0.6625(4) 0.053(2) Uani 1 1 d . . . . .
H28 H 0.0280 -0.0253 0.6542 0.063 Uiso 1 1 calc R U . . .
C29 C -0.1207(9) -0.0348(6) 0.7053(5) 0.076(3) Uani 1 1 d . . . . .
H29 H -0.1115 -0.0985 0.7253 0.091 Uiso 1 1 calc R U . . .
C30 C -0.2181(7) 0.0146(7) 0.7186(5) 0.072(3) Uani 1 1 d . . . . .
H30 H -0.2743 -0.0155 0.7465 0.086 Uiso 1 1 calc R U . . .
C31 C -0.2294(7) 0.1087(7) 0.6896(5) 0.058(2) Uani 1 1 d . . . . .
H31 H -0.2944 0.1426 0.6984 0.070 Uiso 1 1 calc R U . . .
C32 C -0.1476(6) 0.1544(6) 0.6476(4) 0.047(2) Uani 1 1 d . . . . .
H32 H -0.1577 0.2187 0.6293 0.057 Uiso 1 1 calc R U . . .
C33 C -0.0468(5) 0.1040(5) 0.6321(4) 0.0400(19) Uani 1 1 d . . . . .
C34 C 0.0390(5) 0.1596(5) 0.5878(4) 0.0356(18) Uani 1 1 d . . . . .
C35 C 0.1430(5) 0.0912(5) 0.5689(4) 0.0376(18) Uani 1 1 d . . . . .
C36 C 0.1745(5) 0.0389(5) 0.5035(4) 0.047(2) Uani 1 1 d . . . . .
H36 H 0.1330 0.0428 0.4694 0.057 Uiso 1 1 calc R U . . .
C37 C 0.2679(6) -0.0205(6) 0.4867(5) 0.064(2) Uani 1 1 d . . . . .
H37 H 0.2893 -0.0537 0.4410 0.076 Uiso 1 1 calc R U . . .
C38 C 0.3260(6) -0.0290(6) 0.5372(5) 0.074(3) Uani 1 1 d . . . . .
H38 H 0.3874 -0.0693 0.5268 0.088 Uiso 1 1 calc R U . . .
C39 C 0.2958(7) 0.0209(7) 0.6038(5) 0.088(3) Uani 1 1 d . . . . .
H39 H 0.3361 0.0146 0.6388 0.105 Uiso 1 1 calc R U . . .
C40 C 0.2044(6) 0.0809(6) 0.6185(4) 0.071(3) Uani 1 1 d . . . . .
H40 H 0.1842 0.1153 0.6637 0.085 Uiso 1 1 calc R U . . .
C41 C 0.4255(6) 0.7052(5) 0.4249(4) 0.062(2) Uani 1 1 d . . . . .
H41A H 0.4967 0.7126 0.4067 0.092 Uiso 1 1 calc R U . . .
H41B H 0.4143 0.6627 0.4708 0.092 Uiso 1 1 calc R U . . .
H41C H 0.3874 0.7677 0.4367 0.092 Uiso 1 1 calc R U . . .
C42 C 0.3022(6) 0.6192(5) 0.3790(4) 0.0419(19) Uani 1 1 d . . . . .
C43 C 0.2279(7) 0.6156(5) 0.4484(4) 0.051(2) Uani 1 1 d . . . . .
H43 H 0.2351 0.6404 0.4931 0.062 Uiso 1 1 calc R U . . .
C44 C 0.1430(6) 0.5736(5) 0.4477(5) 0.056(2) Uani 1 1 d . . . . .
H44 H 0.0907 0.5703 0.4929 0.068 Uiso 1 1 calc R U . . .
C45 C 0.1345(6) 0.5361(5) 0.3809(5) 0.057(2) Uani 1 1 d . . . . .
H45 H 0.0759 0.5083 0.3823 0.068 Uiso 1 1 calc R U . . .
C46 C 0.2098(6) 0.5382(5) 0.3118(4) 0.048(2) Uani 1 1 d . . . . .
H46 H 0.2008 0.5148 0.2671 0.058 Uiso 1 1 calc R U . . .
C47 C 0.2998(5) 0.5765(5) 0.3108(4) 0.0379(18) Uani 1 1 d . . . . .
C48 C 0.3905(5) 0.5938(5) 0.2530(4) 0.0398(18) Uani 1 1 d . . . . .
C49 C 0.4443(5) 0.6480(5) 0.2885(4) 0.0388(18) Uani 1 1 d . . . . .
C50 C 0.6381(8) 0.9809(7) 0.1880(5) 0.076(3) Uani 1 1 d . . . . .
H50 H 0.5692 0.9827 0.1909 0.091 Uiso 1 1 calc R U . . .
C51 C 0.6841(11) 1.0665(8) 0.1769(6) 0.098(3) Uani 1 1 d . . . . .
H51 H 0.6455 1.1262 0.1729 0.118 Uiso 1 1 calc R U . . .
C52 C 0.7886(12) 1.0629(9) 0.1718(6) 0.103(4) Uani 1 1 d . . . . .
H52 H 0.8191 1.1202 0.1650 0.124 Uiso 1 1 calc R U . . .
C53 C 0.8444(9) 0.9761(10) 0.1769(5) 0.088(3) Uani 1 1 d . . . . .
H53 H 0.9137 0.9745 0.1724 0.105 Uiso 1 1 calc R U . . .
C54 C 0.8021(7) 0.8906(7) 0.1884(4) 0.062(2) Uani 1 1 d . . . . .
H54 H 0.8419 0.8316 0.1922 0.075 Uiso 1 1 calc R U . . .
C55 C 0.6971(7) 0.8932(6) 0.1945(4) 0.057(2) Uani 1 1 d . . . . .
C56 C 0.5556(6) 0.7905(6) 0.2583(5) 0.053(2) Uani 1 1 d . . . . .
C57 C 0.5384(5) 0.6905(5) 0.2493(4) 0.0422(19) Uani 1 1 d . . . . .
C58 C 0.6148(6) 0.6496(5) 0.1939(4) 0.044(2) Uani 1 1 d . . . . .
C59 C 0.6898(7) 0.7218(6) 0.1663(5) 0.057(2) Uani 1 1 d . . . . .
C60 C 0.6718(6) 0.4090(5) 0.1082(4) 0.0416(19) Uani 1 1 d . . . . .
C61 C 0.7316(7) 0.3266(6) 0.0765(4) 0.059(2) Uani 1 1 d . . . . .
H61 H 0.7041 0.2762 0.0608 0.070 Uiso 1 1 calc R U . . .
C62 C 0.8372(7) 0.3236(6) 0.0693(4) 0.059(2) Uani 1 1 d . . . . .
H62 H 0.8811 0.2692 0.0497 0.071 Uiso 1 1 calc R U . . .
C63 C 0.8757(6) 0.4012(6) 0.0914(5) 0.064(2) Uani 1 1 d . . . . .
H63 H 0.9457 0.3984 0.0847 0.077 Uiso 1 1 calc R U . . .
C64 C 0.8138(6) 0.4830(6) 0.1232(4) 0.056(2) Uani 1 1 d . . . . .
H64 H 0.8411 0.5336 0.1387 0.067 Uiso 1 1 calc R U . . .
C65 C 0.7087(5) 0.4871(5) 0.1312(4) 0.0404(19) Uani 1 1 d . . . . .
C66 C 0.6221(5) 0.5573(5) 0.1618(4) 0.0396(19) Uani 1 1 d . . . . .
C67 C 0.5386(5) 0.5185(5) 0.1530(4) 0.0413(19) Uani 1 1 d . . . . .
C68 C 0.4960(6) 0.6744(5) 0.0443(4) 0.048(2) Uani 1 1 d . . . . .
H68 H 0.5440 0.6220 0.0261 0.058 Uiso 1 1 calc R U . . .
C69 C 0.4955(7) 0.7603(6) -0.0016(5) 0.066(2) Uani 1 1 d . . . . .
H69 H 0.5433 0.7663 -0.0491 0.079 Uiso 1 1 calc R U . . .
C70 C 0.4218(7) 0.8366(6) 0.0252(5) 0.062(2) Uani 1 1 d . . . . .
H70 H 0.4186 0.8941 -0.0052 0.075 Uiso 1 1 calc R U . . .
C71 C 0.3546(7) 0.8286(6) 0.0951(5) 0.069(3) Uani 1 1 d . . . . .
H71 H 0.3072 0.8817 0.1127 0.083 Uiso 1 1 calc R U . . .
C72 C 0.3543(6) 0.7438(6) 0.1413(4) 0.052(2) Uani 1 1 d . . . . .
H72 H 0.3060 0.7393 0.1887 0.062 Uiso 1 1 calc R U . . .
C73 C 0.4280(5) 0.6639(5) 0.1159(4) 0.0409(19) Uani 1 1 d . . . . .
C74 C 0.4268(5) 0.5699(5) 0.1681(4) 0.0367(18) Uani 1 1 d . . . . .
C75 C 0.3618(5) 0.4988(5) 0.1472(4) 0.0388(18) Uani 1 1 d . . . . .
C76 C 0.3065(5) 0.5250(6) 0.0921(4) 0.050(2) Uani 1 1 d . . . . .
H76 H 0.3073 0.5872 0.0683 0.060 Uiso 1 1 calc R U . . .
C77 C 0.2505(6) 0.4598(6) 0.0726(5) 0.063(2) Uani 1 1 d . . . . .
H77 H 0.2158 0.4776 0.0344 0.075 Uiso 1 1 calc R U . . .
C78 C 0.2457(6) 0.3702(7) 0.1085(5) 0.058(2) Uani 1 1 d . . . . .
H78 H 0.2067 0.3273 0.0956 0.070 Uiso 1 1 calc R U . . .
C79 C 0.2995(6) 0.3414(6) 0.1655(4) 0.058(2) Uani 1 1 d . . . . .
H79 H 0.2978 0.2793 0.1895 0.070 Uiso 1 1 calc R U . . .
C80 C 0.3541(5) 0.4069(6) 0.1845(4) 0.046(2) Uani 1 1 d . . . . .
H80 H 0.3873 0.3895 0.2236 0.055 Uiso 1 1 calc R U . . .
C1S C 0.8385(7) 0.9036(6) 0.9756(5) 0.080(3) Uani 1 1 d . . . . .
H1S H 0.8396 0.8803 1.0287 0.097 Uiso 1 1 calc R U . . .
Cl1S Cl 0.8700(3) 1.0202(2) 0.9621(2) 0.1382(12) Uani 1 1 d . . . . .
Cl2S Cl 0.7190(2) 0.8967(2) 0.9648(2) 0.1421(13) Uani 1 1 d . . . . .
Cl3S Cl 0.9281(2) 0.8286(2) 0.9119(3) 0.1683(16) Uani 1 1 d . . . . .
N1 N 0.1099(4) 0.3783(4) 0.6609(3) 0.0393(15) Uani 1 1 d . . . . .
N2 N 0.3415(4) 0.3222(4) 0.4376(3) 0.0461(16) Uani 1 1 d . . . . .
N3 N -0.0583(4) 0.1800(4) 0.4829(3) 0.0378(14) Uani 1 1 d . . . . .
H3A H -0.1067 0.1472 0.5082 0.045 Uiso 1 1 calc R U . . .
N4 N 0.3921(5) 0.6631(4) 0.3642(3) 0.0438(16) Uani 1 1 d . . . . .
N5 N 0.6513(5) 0.8052(5) 0.2077(4) 0.0538(17) Uani 1 1 d . . . . .
N6 N 0.5668(4) 0.4316(4) 0.1199(3) 0.0433(15) Uani 1 1 d . . . . .
H6A H 0.5267 0.3961 0.1080 0.052 Uiso 1 1 calc R U . . .
O1 O 0.3388(4) 0.3554(4) 0.5618(3) 0.0641(16) Uani 1 1 d . . . . .
O2 O 0.2917(3) 0.2678(4) 0.3357(3) 0.0550(14) Uani 1 1 d . . . . .
O3 O 0.5023(4) 0.8551(4) 0.2981(3) 0.0681(16) Uani 1 1 d . . . . .
O4 O 0.7689(5) 0.7122(4) 0.1154(3) 0.0712(17) Uani 1 1 d . . . . .

loop_
_atom_site_aniso_label
_atom_site_aniso_U_11
_atom_site_aniso_U_22
_atom_site_aniso_U_33
_atom_site_aniso_U_23
_atom_site_aniso_U_13
_atom_site_aniso_U_12
C1 0.047(5) 0.063(6) 0.071(6) -0.019(4) -0.016(4) -0.003(4)
C2 0.016(4) 0.066(6) 0.050(6) -0.007(5) -0.022(4) 0.014(4)
C3 0.032(5) 0.080(6) 0.053(6) -0.024(5) -0.020(4) 0.004(4)
C4 0.052(6) 0.097(8) 0.048(6) -0.004(5) -0.012(5) 0.003(5)
C5 0.041(5) 0.089(7) 0.044(6) -0.004(5) -0.007(4) -0.013(5)
C6 0.035(5) 0.064(5) 0.047(5) 0.009(5) -0.013(4) -0.011(4)
C7 0.022(4) 0.041(5) 0.042(5) 0.000(4) -0.019(4) 0.011(4)
C8 0.020(4) 0.045(5) 0.046(5) -0.005(4) -0.019(4) 0.008(4)
C9 0.021(4) 0.050(5) 0.045(5) -0.012(4) -0.021(4) 0.013(4)
C10 0.037(6) 0.049(6) 0.097(7) 0.009(5) -0.027(5) 0.011(4)
C11 0.027(6) 0.068(6) 0.110(8) 0.023(6) -0.019(5) -0.013(5)
C12 0.042(7) 0.130(10) 0.098(8) 0.003(7) -0.027(6) -0.004(7)
C13 0.032(6) 0.131(10) 0.121(9) -0.065(7) -0.003(6) 0.010(6)
C14 0.046(6) 0.091(7) 0.108(8) -0.039(6) -0.005(6) -0.011(6)
C15 0.023(5) 0.056(6) 0.071(6) 0.002(5) -0.020(4) 0.002(4)
C16 0.033(5) 0.058(5) 0.042(5) -0.009(4) -0.020(4) 0.002(4)
C17 0.026(5) 0.043(4) 0.041(5) -0.002(4) -0.010(4) -0.004(3)
C18 0.033(5) 0.045(5) 0.040(5) -0.001(4) -0.014(4) -0.002(4)
C19 0.018(4) 0.059(5) 0.033(5) 0.010(4) 0.002(4) 0.009(4)
C20 0.023(5) 0.046(5) 0.035(5) 0.002(4) 0.000(4) -0.002(4)
C21 0.025(5) 0.066(5) 0.048(5) -0.004(4) -0.014(4) -0.001(4)
C22 0.043(6) 0.070(6) 0.048(6) -0.009(4) -0.026(4) 0.011(4)
C23 0.036(5) 0.068(6) 0.049(5) 0.012(4) -0.017(4) 0.000(4)
C24 0.018(4) 0.054(5) 0.060(6) -0.003(4) -0.015(4) 0.007(3)
C25 0.041(5) 0.048(5) 0.020(4) -0.002(4) -0.010(4) -0.001(4)
C26 0.020(4) 0.039(4) 0.047(5) -0.003(4) -0.022(4) 0.009(3)
C27 0.016(4) 0.043(4) 0.037(5) 0.003(4) -0.002(4) -0.004(3)
C28 0.047(6) 0.042(5) 0.059(5) 0.000(4) -0.002(5) 0.006(4)
C29 0.100(9) 0.058(6) 0.050(6) 0.003(5) 0.016(6) -0.020(6)
C30 0.054(7) 0.087(8) 0.067(6) -0.013(6) 0.007(5) -0.019(6)
C31 0.053(6) 0.062(6) 0.060(6) -0.012(5) -0.014(5) -0.006(5)
C32 0.035(5) 0.062(5) 0.044(5) 0.010(4) -0.009(4) -0.011(5)
C33 0.037(5) 0.038(5) 0.046(5) -0.004(4) -0.017(4) 0.005(4)
C34 0.026(4) 0.044(4) 0.035(4) -0.002(4) -0.009(3) 0.002(4)
C35 0.024(4) 0.054(5) 0.035(4) -0.012(4) -0.013(4) 0.009(4)
C36 0.028(5) 0.058(5) 0.064(6) -0.011(4) -0.028(4) 0.004(4)
C37 0.047(6) 0.079(6) 0.062(6) -0.025(5) -0.017(5) 0.025(5)
C38 0.044(6) 0.096(7) 0.084(7) -0.025(6) -0.037(5) 0.033(5)
C39 0.061(7) 0.129(8) 0.084(7) -0.042(6) -0.056(5) 0.049(6)
C40 0.067(7) 0.103(7) 0.046(5) -0.030(5) -0.034(5) 0.035(5)
C41 0.068(6) 0.083(6) 0.045(5) -0.019(4) -0.034(5) -0.001(5)
C42 0.033(5) 0.049(5) 0.038(5) -0.002(4) -0.007(4) 0.014(4)
C43 0.055(6) 0.057(5) 0.042(5) 0.001(4) -0.020(5) 0.010(4)
C44 0.047(6) 0.064(6) 0.050(6) -0.002(4) -0.005(4) 0.010(5)
C45 0.039(6) 0.058(5) 0.073(7) -0.002(5) -0.018(5) 0.002(4)
C46 0.043(6) 0.055(5) 0.046(5) 0.001(4) -0.015(4) 0.002(4)
C47 0.034(5) 0.047(5) 0.030(5) -0.003(4) -0.011(4) 0.008(4)
C48 0.033(5) 0.047(5) 0.037(5) 0.001(4) -0.011(4) 0.006(4)
C49 0.031(5) 0.048(5) 0.039(5) -0.003(4) -0.017(4) 0.006(4)
C50 0.083(8) 0.065(7) 0.083(7) 0.003(5) -0.024(6) -0.015(6)
C51 0.129(12) 0.071(8) 0.096(8) 0.007(6) -0.039(8) -0.002(8)
C52 0.132(13) 0.084(9) 0.106(9) 0.012(7) -0.039(8) -0.049(9)
C53 0.093(9) 0.111(9) 0.065(7) 0.011(7) -0.015(6) -0.048(9)
C54 0.065(7) 0.074(7) 0.051(6) 0.001(5) -0.018(5) -0.016(5)
C55 0.065(7) 0.056(6) 0.052(5) -0.005(4) -0.020(5) -0.004(5)
C56 0.022(5) 0.071(7) 0.070(6) -0.012(5) -0.012(4) -0.011(5)
C57 0.024(5) 0.052(5) 0.056(5) -0.013(4) -0.024(4) 0.011(4)
C58 0.033(5) 0.053(5) 0.052(5) -0.017(4) -0.023(4) 0.003(4)
C59 0.047(6) 0.064(6) 0.069(7) -0.008(5) -0.029(5) -0.002(5)
C60 0.053(6) 0.040(5) 0.036(5) -0.007(4) -0.024(4) 0.007(4)
C61 0.059(7) 0.058(6) 0.059(6) -0.002(4) -0.025(5) 0.009(5)
C62 0.052(6) 0.074(6) 0.050(5) -0.003(4) -0.021(4) 0.019(5)
C63 0.047(6) 0.075(6) 0.076(6) -0.007(5) -0.036(5) 0.018(5)
C64 0.037(6) 0.075(6) 0.060(5) -0.013(4) -0.030(4) 0.018(4)
C65 0.022(5) 0.062(5) 0.037(4) -0.002(4) -0.017(3) 0.016(4)
C66 0.023(5) 0.063(5) 0.038(4) -0.007(4) -0.018(4) -0.003(4)
C67 0.030(5) 0.045(5) 0.048(5) -0.010(4) -0.016(4) 0.015(4)
C68 0.037(5) 0.056(6) 0.051(5) -0.010(5) -0.014(4) 0.010(4)
C69 0.062(7) 0.073(6) 0.058(6) 0.006(5) -0.014(5) -0.001(5)
C70 0.060(6) 0.049(6) 0.080(7) 0.015(5) -0.029(6) -0.003(5)
C71 0.080(7) 0.053(6) 0.060(6) 0.003(5) -0.006(6) 0.014(5)
C72 0.034(5) 0.064(6) 0.050(5) -0.001(5) -0.009(4) 0.013(4)
C73 0.027(5) 0.063(5) 0.036(5) -0.007(4) -0.018(4) 0.002(4)
C74 0.026(4) 0.042(4) 0.045(5) -0.007(4) -0.017(4) 0.002(3)
C75 0.032(5) 0.044(5) 0.038(5) -0.003(4) -0.006(4) -0.003(4)
C76 0.041(5) 0.064(5) 0.050(5) -0.005(4) -0.014(4) -0.014(4)
C77 0.057(6) 0.059(6) 0.076(6) 0.006(5) -0.021(5) -0.018(5)
C78 0.039(5) 0.081(7) 0.057(6) -0.028(5) -0.006(4) -0.016(5)
C79 0.058(6) 0.068(6) 0.043(5) 0.001(4) -0.006(5) -0.008(5)
C80 0.032(5) 0.055(5) 0.055(5) -0.007(4) -0.015(4) -0.007(4)
C1S 0.070(7) 0.078(7) 0.093(7) -0.006(5) -0.026(6) 0.004(5)
Cl1S 0.121(3) 0.115(2) 0.191(3) -0.024(2) -0.056(2) -0.015(2)
Cl2S 0.071(2) 0.121(2) 0.246(4) -0.019(2) -0.068(2) 0.0135(18)
Cl3S 0.076(2) 0.133(3) 0.285(5) -0.067(3) -0.026(3) 0.022(2)
N1 0.031(4) 0.044(4) 0.045(4) -0.010(3) -0.017(3) 0.005(3)
N2 0.017(4) 0.074(4) 0.050(4) -0.008(3) -0.012(3) -0.006(3)
N3 0.020(4) 0.050(4) 0.040(4) 0.003(3) -0.003(3) -0.007(3)
N4 0.036(4) 0.058(4) 0.039(4) -0.010(3) -0.015(3) 0.005(3)
N5 0.048(5) 0.042(4) 0.079(5) -0.016(4) -0.024(4) -0.005(4)
N6 0.028(4) 0.056(4) 0.053(4) -0.008(3) -0.023(3) -0.002(3)
O1 0.031(3) 0.096(4) 0.073(4) -0.018(3) -0.024(3) -0.005(3)
O2 0.026(3) 0.093(4) 0.044(3) 0.000(3) -0.010(3) 0.000(3)
O3 0.064(4) 0.065(4) 0.070(4) -0.019(3) -0.008(3) 0.002(3)
O4 0.049(4) 0.083(4) 0.078(4) -0.015(3) -0.009(3) -0.007(3)

loop_
_atom_type_symbol
_atom_type_description
_atom_type_scat_dispersion_real
_atom_type_scat_dispersion_imag
_atom_type_scat_source
C C 0.0033 0.0016 'International Tables Vol C Tables 4.2.6.8 and 6.1.1.4'
H H 0.0000 0.0000 'International Tables Vol C Tables 4.2.6.8 and 6.1.1.4'
N N 0.0061 0.0033 'International Tables Vol C Tables 4.2.6.8 and 6.1.1.4'
O O 0.0106 0.0060 'International Tables Vol C Tables 4.2.6.8 and 6.1.1.4'
Cl Cl 0.1484 0.1585 'International Tables Vol C Tables 4.2.6.8 and 6.1.1.4'

loop_
_geom_angle_atom_site_label_1
_geom_angle_atom_site_label_2
_geom_angle_atom_site_label_3
_geom_angle
_geom_angle_site_symmetry_1
_geom_angle_site_symmetry_3
_geom_angle_publ_flag
N1 C1 H1A 109.5 . . ?
N1 C1 H1B 109.5 . . ?
H1A C1 H1B 109.5 . . ?
N1 C1 H1C 109.5 . . ?
H1A C1 H1C 109.5 . . ?
H1B C1 H1C 109.5 . . ?
C3 C2 N1 126.7(8) . . ?
C3 C2 C7 125.0(8) . . ?
N1 C2 C7 108.3(6) . . ?
C4 C3 C2 117.0(8) . . ?
C4 C3 H3 121.5 . . ?
C2 C3 H3 121.5 . . ?
C3 C4 C5 120.7(8) . . ?
C3 C4 H4 119.7 . . ?
C5 C4 H4 119.7 . . ?
C6 C5 C4 121.2(8) . . ?
C6 C5 H5 119.4 . . ?
C4 C5 H5 119.4 . . ?
C5 C6 C7 120.5(7) . . ?
C5 C6 H6 119.7 . . ?
C7 C6 H6 119.7 . . ?
C6 C7 C2 115.4(7) . . ?
C6 C7 C8 137.2(7) . . ?
C2 C7 C8 107.4(7) . . ?
C9 C8 C7 106.4(6) . . ?
C9 C8 C34 123.2(6) . . ?
C7 C8 C34 130.0(7) . . ?
N1 C9 C8 110.0(6) . . ?
N1 C9 C17 123.6(7) . . ?
C8 C9 C17 126.2(6) . . ?
C15 C10 C11 122.9(8) . . ?
C15 C10 H10 118.5 . . ?
C11 C10 H10 118.5 . . ?
C12 C11 C10 117.0(9) . . ?
C12 C11 H11 121.5 . . ?
C10 C11 H11 121.5 . . ?
C11 C12 C13 122.5(9) . . ?
C11 C12 H12 118.7 . . ?
C13 C12 H12 118.7 . . ?
C12 C13 C14 118.9(8) . . ?
C12 C13 H13 120.5 . . ?
C14 C13 H13 120.5 . . ?
C15 C14 C13 118.5(8) . . ?
C15 C14 H14 120.7 . . ?
C13 C14 H14 120.7 . . ?
C10 C15 C14 120.0(8) . . ?
C10 C15 N2 120.5(7) . . ?
C14 C15 N2 119.4(8) . . ?
O1 C16 N2 124.3(7) . . ?
O1 C16 C17 128.3(7) . . ?
N2 C16 C17 107.4(6) . . ?
C18 C17 C9 127.5(6) . . ?
C18 C17 C16 107.5(6) . . ?
C9 C17 C16 124.4(6) . . ?
C17 C18 C26 125.7(6) . . ?
C17 C18 C19 108.5(6) . . ?
C26 C18 C19 125.6(6) . . ?
O2 C19 N2 124.7(6) . . ?
O2 C19 C18 128.0(7) . . ?
N2 C19 C18 107.2(6) . . ?
C25 C20 N3 109.4(6) . . ?
C25 C20 C21 123.1(7) . . ?
N3 C20 C21 127.6(7) . . ?
C22 C21 C20 115.9(7) . . ?
C22 C21 H21 122.1 . . ?
C20 C21 H21 122.1 . . ?
C21 C22 C23 122.1(7) . . ?
C21 C22 H22 118.9 . . ?
C23 C22 H22 118.9 . . ?
C24 C23 C22 121.2(7) . . ?
C24 C23 H23 119.4 . . ?
C22 C23 H23 119.4 . . ?
C23 C24 C25 117.5(7) . . ?
C23 C24 H24 121.2 . . ?
C25 C24 H24 121.2 . . ?
C20 C25 C24 120.2(6) . . ?
C20 C25 C26 106.7(6) . . ?
C24 C25 C26 133.1(7) . . ?
C27 C26 C18 122.0(6) . . ?
C27 C26 C25 107.0(6) . . ?
C18 C26 C25 130.9(7) . . ?
N3 C27 C26 108.5(5) . . ?
N3 C27 C34 122.6(6) . . ?
C26 C27 C34 128.7(6) . . ?
C33 C28 C29 121.3(8) . . ?
C33 C28 H28 119.3 . . ?
C29 C28 H28 119.3 . . ?
C30 C29 C28 121.0(8) . . ?
C30 C29 H29 119.5 . . ?
C28 C29 H29 119.5 . . ?
C31 C30 C29 118.4(9) . . ?
C31 C30 H30 120.8 . . ?
C29 C30 H30 120.8 . . ?
C30 C31 C32 121.8(8) . . ?
C30 C31 H31 119.1 . . ?
C32 C31 H31 119.1 . . ?
C31 C32 C33 120.5(7) . . ?
C31 C32 H32 119.7 . . ?
C33 C32 H32 119.7 . . ?
C28 C33 C32 116.9(7) . . ?
C28 C33 C34 125.5(7) . . ?
C32 C33 C34 117.4(6) . . ?
C33 C34 C27 111.1(5) . . ?
C33 C34 C8 110.3(6) . . ?
C27 C34 C8 108.4(5) . . ?
C33 C34 C35 111.0(5) . . ?
C27 C34 C35 106.4(5) . . ?
C8 C34 C35 109.4(5) . . ?
C40 C35 C36 117.5(6) . . ?
C40 C35 C34 120.7(6) . . ?
C36 C35 C34 121.8(5) . . ?
C35 C36 C37 121.3(6) . . ?
C35 C36 H36 119.4 . . ?
C37 C36 H36 119.4 . . ?
C38 C37 C36 119.4(7) . . ?
C38 C37 H37 120.3 . . ?
C36 C37 H37 120.3 . . ?
C37 C38 C39 120.6(7) . . ?
C37 C38 H38 119.7 . . ?
C39 C38 H38 119.7 . . ?
C38 C39 C40 119.1(7) . . ?
C38 C39 H39 120.4 . . ?
C40 C39 H39 120.4 . . ?
C35 C40 C39 122.0(7) . . ?
C35 C40 H40 119.0 . . ?
C39 C40 H40 119.0 . . ?
N4 C41 H41A 109.5 . . ?
N4 C41 H41B 109.5 . . ?
H41A C41 H41B 109.5 . . ?
N4 C41 H41C 109.5 . . ?
H41A C41 H41C 109.5 . . ?
H41B C41 H41C 109.5 . . ?
C43 C42 N4 127.0(7) . . ?
C43 C42 C47 124.6(7) . . ?
N4 C42 C47 108.4(6) . . ?
C44 C43 C42 116.6(7) . . ?
C44 C43 H43 121.7 . . ?
C42 C43 H43 121.7 . . ?
C43 C44 C45 120.7(8) . . ?
C43 C44 H44 119.6 . . ?
C45 C44 H44 119.6 . . ?
C44 C45 C46 122.7(8) . . ?
C44 C45 H45 118.7 . . ?
C46 C45 H45 118.7 . . ?
C45 C46 C47 118.5(7) . . ?
C45 C46 H46 120.7 . . ?
C47 C46 H46 120.7 . . ?
C46 C47 C42 116.5(7) . . ?
C46 C47 C48 135.3(7) . . ?
C42 C47 C48 107.7(6) . . ?
C49 C48 C47 105.8(6) . . ?
C49 C48 C74 122.6(6) . . ?
C47 C48 C74 131.5(6) . . ?
N4 C49 C48 110.4(6) . . ?
N4 C49 C57 123.8(6) . . ?
C48 C49 C57 125.6(6) . . ?
C55 C50 C51 118.7(9) . . ?
C55 C50 H50 120.7 . . ?
C51 C50 H50 120.7 . . ?
C50 C51 C52 120.2(10) . . ?
C50 C51 H51 119.9 . . ?
C52 C51 H51 119.9 . . ?
C53 C52 C51 119.7(11) . . ?
C53 C52 H52 120.1 . . ?
C51 C52 H52 120.1 . . ?
C52 C53 C54 121.9(11) . . ?
C52 C53 H53 119.0 . . ?
C54 C53 H53 119.0 . . ?
C53 C54 C55 118.9(9) . . ?
C53 C54 H54 120.5 . . ?
C55 C54 H54 120.5 . . ?
C50 C55 C54 120.5(8) . . ?
C50 C55 N5 119.6(8) . . ?
C54 C55 N5 119.8(8) . . ?
O3 C56 N5 122.0(7) . . ?
O3 C56 C57 131.3(7) . . ?
N5 C56 C57 106.6(7) . . ?
C58 C57 C56 109.8(7) . . ?
C58 C57 C49 125.9(7) . . ?
C56 C57 C49 123.9(6) . . ?
C57 C58 C66 127.5(7) . . ?
C57 C58 C59 107.4(7) . . ?
C66 C58 C59 125.0(7) . . ?
O4 C59 N5 125.4(8) . . ?
O4 C59 C58 127.1(8) . . ?
N5 C59 C58 107.4(8) . . ?
C61 C60 C65 124.6(7) . . ?
C61 C60 N6 127.7(7) . . ?
C65 C60 N6 107.7(6) . . ?
C60 C61 C62 115.9(7) . . ?
C60 C61 H61 122.1 . . ?
C62 C61 H61 122.1 . . ?
C63 C62 C61 120.4(7) . . ?
C63 C62 H62 119.8 . . ?
C61 C62 H62 119.8 . . ?
C62 C63 C64 122.5(8) . . ?
C62 C63 H63 118.8 . . ?
C64 C63 H63 118.8 . . ?
C63 C64 C65 118.0(7) . . ?
C63 C64 H64 121.0 . . ?
C65 C64 H64 121.0 . . ?
C60 C65 C64 118.7(7) . . ?
C60 C65 C66 107.3(6) . . ?
C64 C65 C66 134.0(7) . . ?
C67 C66 C58 122.8(6) . . ?
C67 C66 C65 105.5(6) . . ?
C58 C66 C65 131.7(6) . . ?
N6 C67 C66 110.7(6) . . ?
N6 C67 C74 122.1(6) . . ?
C66 C67 C74 126.7(6) . . ?
C73 C68 C69 122.5(7) . . ?
C73 C68 H68 118.8 . . ?
C69 C68 H68 118.8 . . ?
C70 C69 C68 118.1(8) . . ?
C70 C69 H69 120.9 . . ?
C68 C69 H69 120.9 . . ?
C71 C70 C69 120.7(8) . . ?
C71 C70 H70 119.7 . . ?
C69 C70 H70 119.7 . . ?
C70 C71 C72 121.8(8) . . ?
C70 C71 H71 119.1 . . ?
C72 C71 H71 119.1 . . ?
C71 C72 C73 119.4(7) . . ?
C71 C72 H72 120.3 . . ?
C73 C72 H72 120.3 . . ?
C68 C73 C72 117.5(7) . . ?
C68 C73 C74 123.7(6) . . ?
C72 C73 C74 118.8(7) . . ?
C48 C74 C73 110.3(5) . . ?
C48 C74 C75 111.8(6) . . ?
C73 C74 C75 111.1(5) . . ?
C48 C74 C67 108.2(5) . . ?
C73 C74 C67 107.9(6) . . ?
C75 C74 C67 107.4(5) . . ?
C76 C75 C80 117.7(6) . . ?
C76 C75 C74 121.3(6) . . ?
C80 C75 C74 121.0(6) . . ?
C77 C76 C75 120.7(7) . . ?
C77 C76 H76 119.6 . . ?
C75 C76 H76 119.6 . . ?
C78 C77 C76 120.5(8) . . ?
C78 C77 H77 119.7 . . ?
C76 C77 H77 119.7 . . ?
C77 C78 C79 120.4(7) . . ?
C77 C78 H78 119.8 . . ?
C79 C78 H78 119.8 . . ?
C80 C79 C78 118.3(8) . . ?
C80 C79 H79 120.8 . . ?
C78 C79 H79 120.8 . . ?
C79 C80 C75 122.2(7) . . ?
C79 C80 H80 118.9 . . ?
C75 C80 H80 118.9 . . ?
Cl1S C1S Cl2S 112.3(5) . . ?
Cl1S C1S Cl3S 109.9(5) . . ?
Cl2S C1S Cl3S 110.3(5) . . ?
Cl1S C1S H1S 108.1 . . ?
Cl2S C1S H1S 108.1 . . ?
Cl3S C1S H1S 108.1 . . ?
C9 N1 C2 107.7(6) . . ?
C9 N1 C1 128.6(7) . . ?
C2 N1 C1 123.1(6) . . ?
C16 N2 C19 109.3(6) . . ?
C16 N2 C15 124.5(6) . . ?
C19 N2 C15 126.2(6) . . ?
C27 N3 C20 108.5(5) . . ?
C27 N3 H3A 125.8 . . ?
C20 N3 H3A 125.8 . . ?
C49 N4 C42 107.6(6) . . ?
C49 N4 C41 128.7(6) . . ?
C42 N4 C41 123.3(6) . . ?
C59 N5 C56 108.7(7) . . ?
C59 N5 C55 124.7(7) . . ?
C56 N5 C55 126.3(7) . . ?
C67 N6 C60 108.6(5) . . ?
C67 N6 H6A 125.7 . . ?
C60 N6 H6A 125.7 . . ?

loop_
_geom_bond_atom_site_label_1
_geom_bond_atom_site_label_2
_geom_bond_distance
_geom_bond_site_symmetry_2
_geom_bond_publ_flag
C1 N1 1.456(8) . ?
C1 H1A 0.9600 . ?
C1 H1B 0.9600 . ?
C1 H1C 0.9600 . ?
C2 C3 1.383(9) . ?
C2 N1 1.400(9) . ?
C2 C7 1.410(9) . ?
C3 C4 1.367(10) . ?
C3 H3 0.9300 . ?
C4 C5 1.404(10) . ?
C4 H4 0.9300 . ?
C5 C6 1.371(9) . ?
C5 H5 0.9300 . ?
C6 C7 1.408(9) . ?
C6 H6 0.9300 . ?
C7 C8 1.421(9) . ?
C8 C9 1.402(9) . ?
C8 C34 1.527(9) . ?
C9 N1 1.376(8) . ?
C9 C17 1.436(9) . ?
C10 C15 1.335(9) . ?
C10 C11 1.388(10) . ?
C10 H10 0.9300 . ?
C11 C12 1.358(12) . ?
C11 H11 0.9300 . ?
C12 C13 1.364(12) . ?
C12 H12 0.9300 . ?
C13 C14 1.413(12) . ?
C13 H13 0.9300 . ?
C14 C15 1.378(10) . ?
C14 H14 0.9300 . ?
C15 N2 1.436(9) . ?
C16 O1 1.210(7) . ?
C16 N2 1.382(8) . ?
C16 C17 1.503(9) . ?
C17 C18 1.351(8) . ?
C18 C26 1.432(9) . ?
C18 C19 1.480(9) . ?
C19 O2 1.209(7) . ?
C19 N2 1.405(8) . ?
C20 C25 1.372(9) . ?
C20 N3 1.394(8) . ?
C20 C21 1.404(9) . ?
C21 C22 1.374(9) . ?
C21 H21 0.9300 . ?
C22 C23 1.399(10) . ?
C22 H22 0.9300 . ?
C23 C24 1.380(9) . ?
C23 H23 0.9300 . ?
C24 C25 1.404(9) . ?
C24 H24 0.9300 . ?
C25 C26 1.452(8) . ?
C26 C27 1.392(8) . ?
C27 N3 1.383(7) . ?
C27 C34 1.524(9) . ?
C28 C33 1.381(9) . ?
C28 C29 1.392(11) . ?
C28 H28 0.9300 . ?
C29 C30 1.387(11) . ?
C29 H29 0.9300 . ?
C30 C31 1.368(11) . ?
C30 H30 0.9300 . ?
C31 C32 1.374(10) . ?
C31 H31 0.9300 . ?
C32 C33 1.430(9) . ?
C32 H32 0.9300 . ?
C33 C34 1.501(9) . ?
C34 C35 1.576(9) . ?
C35 C40 1.361(9) . ?
C35 C36 1.368(8) . ?
C36 C37 1.402(9) . ?
C36 H36 0.9300 . ?
C37 C38 1.342(9) . ?
C37 H37 0.9300 . ?
C38 C39 1.366(10) . ?
C38 H38 0.9300 . ?
C39 C40 1.385(10) . ?
C39 H39 0.9300 . ?
C40 H40 0.9300 . ?
C41 N4 1.471(8) . ?
C41 H41A 0.9600 . ?
C41 H41B 0.9600 . ?
C41 H41C 0.9600 . ?
C42 C43 1.384(10) . ?
C42 N4 1.399(9) . ?
C42 C47 1.408(8) . ?
C43 C44 1.371(10) . ?
C43 H43 0.9300 . ?
C44 C45 1.379(9) . ?
C44 H44 0.9300 . ?
C45 C46 1.386(10) . ?
C45 H45 0.9300 . ?
C46 C47 1.400(9) . ?
C46 H46 0.9300 . ?
C47 C48 1.425(9) . ?
C48 C49 1.407(9) . ?
C48 C74 1.517(9) . ?
C49 N4 1.373(8) . ?
C49 C57 1.468(10) . ?
C50 C55 1.382(11) . ?
C50 C51 1.391(12) . ?
C50 H50 0.9300 . ?
C51 C52 1.405(14) . ?
C51 H51 0.9300 . ?
C52 C53 1.347(13) . ?
C52 H52 0.9300 . ?
C53 C54 1.365(11) . ?
C53 H53 0.9300 . ?
C54 C55 1.410(11) . ?
C54 H54 0.9300 . ?
C55 N5 1.420(9) . ?
C56 O3 1.224(8) . ?
C56 N5 1.412(9) . ?
C56 C57 1.466(10) . ?
C57 C58 1.336(9) . ?
C58 C66 1.426(9) . ?
C58 C59 1.492(11) . ?
C59 O4 1.217(9) . ?
C59 N5 1.391(9) . ?
C60 C61 1.383(9) . ?
C60 C65 1.388(9) . ?
C60 N6 1.394(8) . ?
C61 C62 1.414(10) . ?
C61 H61 0.9300 . ?
C62 C63 1.387(10) . ?
C62 H62 0.9300 . ?
C63 C64 1.388(10) . ?
C63 H63 0.9300 . ?
C64 C65 1.403(9) . ?
C64 H64 0.9300 . ?
C65 C66 1.447(9) . ?
C66 C67 1.377(9) . ?
C67 N6 1.351(7) . ?
C67 C74 1.566(9) . ?
C68 C73 1.380(9) . ?
C68 C69 1.390(10) . ?
C68 H68 0.9300 . ?
C69 C70 1.384(10) . ?
C69 H69 0.9300 . ?
C70 C71 1.348(10) . ?
C70 H70 0.9300 . ?
C71 C72 1.380(10) . ?
C71 H71 0.9300 . ?
C72 C73 1.414(9) . ?
C72 H72 0.9300 . ?
C73 C74 1.538(9) . ?
C74 C75 1.541(9) . ?
C75 C76 1.392(9) . ?
C75 C80 1.392(9) . ?
C76 C77 1.381(9) . ?
C76 H76 0.9300 . ?
C77 C78 1.352(10) . ?
C77 H77 0.9300 . ?
C78 C79 1.412(10) . ?
C78 H78 0.9300 . ?
C79 C80 1.365(9) . ?
C79 H79 0.9300 . ?
C80 H80 0.9300 . ?
C1S Cl1S 1.711(9) . ?
C1S Cl2S 1.714(9) . ?
C1S Cl3S 1.733(9) . ?
C1S H1S 0.9800 . ?
N3 H3A 0.8600 . ?
N6 H6A 0.8600 . ?
